data_2019993
loop_
_publ_author_name
'Clegg, William'
'Harrington, Ross W.'
'Barati, Kazem'
'Habibi, Mohammad Hossein'
'Montazerozohori, Morteza'
'Lalegani, Arash'

_publ_section_title
;
 Synthesis, characterization and crystal structures of the bidentate
 Schiff base <i>N</i>,<i>N</i>'-bis(2-nitrocinnamaldehyde)ethylenediamine
 and its complex with CuNCS and triphenylphosphane
;
_journal_coeditor_code LG3171
_journal_issue 7
_journal_name_full 'Acta Crystallographica Section C'
_journal_page_first
;
;
_journal_paper_doi 10.1107/S2053229615010815
_journal_volume 71
_journal_year 2015
_chemical_formula_iupac '[Cu (N C S) (C20 H18 N4 O4) (C18 H15 P)]'
_chemical_formula_moiety 'C39 H33 Cu N5 O4 P S'
_chemical_formula_sum 'C39 H33 Cu N5 O4 P S'
_chemical_formula_weight 762.27
_chemical_name_systematic
;
{(1<i>E</i>,1'<i>E</i>,2<i>E</i>,2'<i>E</i>)-<i>N</i>,<i>N</i>'-(Ethane-1,2-\
diyl)bis[3-(2-nitrophenyl)prop-2-en-1-imine]-\
\k^2^<i>N</i>,<i>N</i>'}(thiocyanato-\k<i>N</i>)(triphenylphosphane-\
\k<i>P</i>)copper(I)]
;
_space_group_crystal_system triclinic
_space_group_IT_number 2
_space_group_name_Hall '-P 1'
_space_group_name_H-M_alt 'P -1'
_symmetry_space_group_name_Hall '-P 1'
_symmetry_space_group_name_H-M 'P -1'
_atom_sites_solution_hydrogens geom
_atom_sites_solution_primary direct
_atom_sites_solution_secondary difmap
_audit_creation_method SHELXL-2014/7
_cell_angle_alpha 104.7831(14)
_cell_angle_beta 102.6778(14)
_cell_angle_gamma 91.3000(14)
_cell_formula_units_Z 2
_cell_length_a 9.1038(8)
_cell_length_b 13.8186(12)
_cell_length_c 15.2972(14)
_cell_measurement_reflns_used 5264
_cell_measurement_temperature 150(2)
_cell_measurement_theta_max 26.27
_cell_measurement_theta_min 2.30
_cell_volume 1809.0(3)
_computing_cell_refinement
;
SAINT (Bruker, 2006)
;
_computing_data_collection
;
SMART (Bruker, 2006)
;
_computing_data_reduction
;
SAINT (Bruker, 2006)
;
_computing_molecular_graphics
;
DIAMOND (Brandenburg, 2012)
;
_computing_publication_material
;
SHELXL2014  (Sheldrick, 2015) and local programs
;
_computing_structure_refinement
;
SHELXL2014 (Sheldrick, 2015)
;
_computing_structure_solution
;
SHELXTL (Sheldrick, 2008b)
;
_diffrn_ambient_temperature 150(2)
_diffrn_measured_fraction_theta_full 0.992
_diffrn_measured_fraction_theta_max 0.988
_diffrn_measurement_device_type 'Bruker SMART 1K CCD'
_diffrn_measurement_method 'thin-slice \w scans'
_diffrn_radiation_type MoK\a
_diffrn_radiation_wavelength 0.71073
_diffrn_reflns_av_R_equivalents 0.0245
_diffrn_reflns_limit_h_max 11
_diffrn_reflns_limit_h_min -11
_diffrn_reflns_limit_k_max 17
_diffrn_reflns_limit_k_min -17
_diffrn_reflns_limit_l_max 19
_diffrn_reflns_limit_l_min -19
_diffrn_reflns_number 14710
_diffrn_reflns_theta_full 25.242
_diffrn_reflns_theta_max 26.372
_diffrn_reflns_theta_min 1.529
_exptl_absorpt_coefficient_mu 0.754
_exptl_absorpt_correction_T_max 0.81
_exptl_absorpt_correction_T_min 0.75
_exptl_absorpt_correction_type multi-scan
_exptl_absorpt_process_details
;
(SADABS; Sheldrick, 2008a)
;
_exptl_crystal_colour orange
_exptl_crystal_density_diffrn 1.399
_exptl_crystal_density_method 'not measured'
_exptl_crystal_description block
_exptl_crystal_F_000 788
_exptl_crystal_size_max 0.340
_exptl_crystal_size_mid 0.300
_exptl_crystal_size_min 0.300
_refine_diff_density_max 0.760
_refine_diff_density_min -0.654
_refine_ls_extinction_method none
_refine_ls_goodness_of_fit_ref 1.346
_refine_ls_hydrogen_treatment constr
_refine_ls_matrix_type full
_refine_ls_number_parameters 460
_refine_ls_number_reflns 7308
_refine_ls_number_restraints 0
_refine_ls_restrained_S_all 1.346
_refine_ls_R_factor_all 0.0754
_refine_ls_R_factor_gt 0.0687
_refine_ls_shift/su_max 0.000
_refine_ls_shift/su_mean 0.000
_refine_ls_structure_factor_coef Fsqd
_refine_ls_weighting_details 'w=1/[\s^2^(Fo^2^)+(0.0213P)^2^+4.1072P] where P=(Fo^2^+2Fc^2^)/3'
_refine_ls_weighting_scheme calc
_refine_ls_wR_factor_gt 0.1274
_refine_ls_wR_factor_ref 0.1296
_reflns_number_gt 6786
_reflns_number_total 7308
_reflns_threshold_expression I>2\s(I)
_cod_data_source_file lg3171sup1.cif
_cod_data_source_block 2
_cod_database_code 2019993
_shelx_space_group_comment
;
The symmetry employed for this shelxl refinement is uniquely defined
by the following loop, which should always be used as a source of
symmetry information in preference to the above space-group names.
They are only intended as comments.
;
_shelx_estimated_absorpt_t_min 0.784
_shelx_estimated_absorpt_t_max 0.805

loop_
_space_group_symop_operation_xyz
'x, y, z'
'-x, -y, -z'

loop_
_atom_site_type_symbol
_atom_site_label
_atom_site_fract_x
_atom_site_fract_y
_atom_site_fract_z
_atom_site_U_iso_or_equiv
_atom_site_adp_type
_atom_site_calc_flag
_atom_site_occupancy
Cu Cu1 0.43497(5) 0.33281(3) 0.31978(3) 0.01539(12) Uani d 1
N N1 1.1164(4) 0.1899(3) 0.6447(3) 0.0363(9) Uani d 1
O O1 1.0179(4) 0.2216(3) 0.6828(2) 0.0429(8) Uani d 1
O O2 1.2495(5) 0.1992(4) 0.6860(3) 0.0940(19) Uani d 1
N N2 0.4633(4) 0.3011(2) 0.4500(2) 0.0206(7) Uani d 1
O O3 0.2966(4) 0.8025(2) 0.2733(2) 0.0371(7) Uani d 1
O O4 0.1522(4) 0.8761(2) 0.1817(3) 0.0429(8) Uani d 1
N N3 0.3104(3) 0.4428(2) 0.3803(2) 0.0177(6) Uani d 1
N N4 0.2166(4) 0.8030(3) 0.1977(3) 0.0306(8) Uani d 1
C C1 1.0814(5) 0.1430(3) 0.5439(3) 0.0248(8) Uani d 1
C C2 1.1994(5) 0.0993(3) 0.5090(3) 0.0311(9) Uani d 1
H H2 1.2956 0.1016 0.5495 0.037 Uiso calc 1
C C3 1.1776(5) 0.0526(3) 0.4158(3) 0.0342(10) Uani d 1
H H3 1.2576 0.0215 0.3916 0.041 Uiso calc 1
C C4 1.0375(5) 0.0515(3) 0.3578(3) 0.0351(10) Uani d 1
H H4 1.0210 0.0195 0.2932 0.042 Uiso calc 1
C C5 0.9209(5) 0.0968(3) 0.3930(3) 0.0290(9) Uani d 1
H H5 0.8260 0.0958 0.3516 0.035 Uiso calc 1
C C6 0.9384(4) 0.1440(3) 0.4876(3) 0.0241(8) Uani d 1
C C7 0.8048(4) 0.1859(3) 0.5189(3) 0.0241(8) Uani d 1
H H7 0.7916 0.1806 0.5774 0.029 Uiso calc 1
C C8 0.7016(4) 0.2309(3) 0.4697(3) 0.0234(8) Uani d 1
H H8 0.7172 0.2410 0.4132 0.028 Uiso calc 1
C C9 0.5667(4) 0.2648(3) 0.4997(3) 0.0230(8) Uani d 1
H H9 0.5550 0.2597 0.5586 0.028 Uiso calc 1
C C10 0.3289(4) 0.3330(3) 0.4839(3) 0.0250(8) Uani d 1
H H10A 0.3443 0.3328 0.5500 0.030 Uiso calc 1
H H10B 0.2402 0.2858 0.4475 0.030 Uiso calc 1
C C11 0.3008(5) 0.4383(3) 0.4740(3) 0.0244(8) Uani d 1
H H11A 0.1995 0.4550 0.4839 0.029 Uiso calc 1
H H11B 0.3771 0.4878 0.5213 0.029 Uiso calc 1
C C12 0.2507(4) 0.5137(3) 0.3497(3) 0.0211(8) Uani d 1
H H12 0.1976 0.5593 0.3867 0.025 Uiso calc 1
C C13 0.2612(4) 0.5268(3) 0.2607(3) 0.0224(8) Uani d 1
H H13 0.3127 0.4804 0.2233 0.027 Uiso calc 1
C C14 0.2011(4) 0.6016(3) 0.2294(3) 0.0228(8) Uani d 1
H H14 0.1545 0.6487 0.2695 0.027 Uiso calc 1
C C15 0.2005(4) 0.6177(3) 0.1380(3) 0.0227(8) Uani d 1
C C16 0.1887(4) 0.5350(3) 0.0609(3) 0.0275(9) Uani d 1
H H16 0.1907 0.4694 0.0698 0.033 Uiso calc 1
C C17 0.1742(5) 0.5464(3) -0.0282(3) 0.0303(9) Uani d 1
H H17 0.1672 0.4891 -0.0792 0.036 Uiso calc 1
C C18 0.1698(5) 0.6411(4) -0.0425(3) 0.0338(10) Uani d 1
H H18 0.1583 0.6486 -0.1036 0.041 Uiso calc 1
C C19 0.1820(5) 0.7246(3) 0.0312(3) 0.0325(10) Uani d 1
H H19 0.1798 0.7899 0.0216 0.039 Uiso calc 1
C C20 0.1974(4) 0.7119(3) 0.1196(3) 0.0254(8) Uani d 1
P P1 0.31569(10) 0.21748(6) 0.19398(6) 0.01374(19) Uani d 1
C C21 0.3989(4) 0.0974(3) 0.1825(2) 0.0152(7) Uani d 1
C C22 0.4603(4) 0.0721(3) 0.2646(3) 0.0204(8) Uani d 1
H H22 0.4588 0.1177 0.3225 0.025 Uiso calc 1
C C23 0.5239(4) -0.0185(3) 0.2633(3) 0.0268(9) Uani d 1
H H23 0.5651 -0.0348 0.3199 0.032 Uiso calc 1
C C24 0.5267(4) -0.0849(3) 0.1791(3) 0.0281(9) Uani d 1
H H24 0.5708 -0.1467 0.1779 0.034 Uiso calc 1
C C25 0.4658(4) -0.0616(3) 0.0971(3) 0.0249(8) Uani d 1
H H25 0.4668 -0.1078 0.0394 0.030 Uiso calc 1
C C26 0.4026(4) 0.0294(3) 0.0985(3) 0.0193(7) Uani d 1
H H26 0.3617 0.0452 0.0416 0.023 Uiso calc 1
C C27 0.3137(4) 0.2494(3) 0.0845(2) 0.0165(7) Uani d 1
C C28 0.4350(4) 0.3106(3) 0.0812(3) 0.0224(8) Uani d 1
H H28 0.5170 0.3320 0.1341 0.027 Uiso calc 1
C C29 0.4374(4) 0.3407(3) 0.0016(3) 0.0259(8) Uani d 1
H H29 0.5204 0.3831 0.0006 0.031 Uiso calc 1
C C30 0.3196(4) 0.3093(3) -0.0762(3) 0.0254(8) Uani d 1
H H30 0.3213 0.3300 -0.1307 0.030 Uiso calc 1
C C31 0.1996(4) 0.2479(3) -0.0743(3) 0.0256(8) Uani d 1
H H31 0.1193 0.2251 -0.1280 0.031 Uiso calc 1
C C32 0.1955(4) 0.2192(3) 0.0058(3) 0.0213(8) Uani d 1
H H32 0.1109 0.1784 0.0069 0.026 Uiso calc 1
C C33 0.1166(4) 0.1808(3) 0.1830(2) 0.0155(7) Uani d 1
C C34 0.0477(4) 0.0854(3) 0.1332(3) 0.0203(8) Uani d 1
H H34 0.1052 0.0361 0.1039 0.024 Uiso calc 1
C C35 -0.1039(4) 0.0623(3) 0.1264(3) 0.0261(9) Uani d 1
H H35 -0.1498 -0.0029 0.0929 0.031 Uiso calc 1
C C36 -0.1894(5) 0.1347(3) 0.1684(3) 0.0303(9) Uani d 1
H H36 -0.2941 0.1196 0.1622 0.036 Uiso calc 1
C C37 -0.1212(4) 0.2277(3) 0.2188(3) 0.0255(8) Uani d 1
H H37 -0.1785 0.2763 0.2491 0.031 Uiso calc 1
C C38 0.0300(4) 0.2514(3) 0.2260(3) 0.0199(8) Uani d 1
H H38 0.0754 0.3165 0.2606 0.024 Uiso calc 1
N N5 0.6208(4) 0.4041(2) 0.3132(2) 0.0232(7) Uani d 1
C C39 0.7137(4) 0.4576(3) 0.3062(3) 0.0245(8) Uani d 1
S S1 0.84730(16) 0.53232(11) 0.29704(10) 0.0519(4) Uani d 1

loop_
_atom_site_aniso_label
_atom_site_aniso_U_11
_atom_site_aniso_U_22
_atom_site_aniso_U_33
_atom_site_aniso_U_12
_atom_site_aniso_U_13
_atom_site_aniso_U_23
Cu1 0.0173(2) 0.0141(2) 0.0127(2) 0.00109(16) 0.00241(16) 0.00084(16)
N1 0.039(2) 0.036(2) 0.0279(19) 0.0180(17) -0.0045(17) 0.0070(16)
O1 0.0356(18) 0.061(2) 0.0277(17) 0.0044(16) 0.0083(14) 0.0030(15)
O2 0.062(3) 0.140(5) 0.047(2) 0.061(3) -0.017(2) -0.013(3)
N2 0.0249(16) 0.0189(15) 0.0177(15) 0.0019(13) 0.0046(13) 0.0047(12)
O3 0.0451(19) 0.0303(16) 0.0408(19) 0.0021(14) 0.0158(16) 0.0134(14)
O4 0.0435(19) 0.0250(16) 0.071(2) 0.0142(14) 0.0235(17) 0.0219(16)
N3 0.0194(15) 0.0146(14) 0.0187(15) 0.0028(12) 0.0056(12) 0.0025(12)
N4 0.0294(19) 0.0238(18) 0.049(2) 0.0043(15) 0.0212(18) 0.0174(16)
C1 0.029(2) 0.0224(19) 0.026(2) 0.0082(16) 0.0051(17) 0.0117(16)
C2 0.030(2) 0.031(2) 0.038(2) 0.0086(18) 0.0086(19) 0.0176(19)
C3 0.041(3) 0.035(2) 0.041(3) 0.017(2) 0.025(2) 0.020(2)
C4 0.052(3) 0.039(2) 0.022(2) 0.014(2) 0.019(2) 0.0135(19)
C5 0.033(2) 0.037(2) 0.022(2) 0.0062(18) 0.0069(17) 0.0161(18)
C6 0.030(2) 0.0219(19) 0.025(2) 0.0037(16) 0.0072(17) 0.0139(16)
C7 0.028(2) 0.026(2) 0.0189(19) 0.0023(16) 0.0053(16) 0.0071(16)
C8 0.025(2) 0.026(2) 0.0177(18) 0.0013(16) 0.0007(15) 0.0067(15)
C9 0.030(2) 0.0215(19) 0.0175(18) 0.0010(16) 0.0047(16) 0.0067(15)
C10 0.028(2) 0.031(2) 0.0198(19) 0.0021(17) 0.0085(16) 0.0106(16)
C11 0.028(2) 0.028(2) 0.0181(19) 0.0069(17) 0.0101(16) 0.0036(16)
C12 0.0225(19) 0.0156(17) 0.0227(19) 0.0000(15) 0.0071(15) -0.0010(14)
C13 0.0226(19) 0.0203(19) 0.027(2) 0.0065(15) 0.0094(16) 0.0069(15)
C14 0.0203(19) 0.0177(18) 0.032(2) 0.0037(15) 0.0094(16) 0.0068(16)
C15 0.0173(18) 0.025(2) 0.030(2) 0.0062(15) 0.0073(16) 0.0128(16)
C16 0.023(2) 0.026(2) 0.037(2) 0.0080(16) 0.0078(18) 0.0148(18)
C17 0.026(2) 0.036(2) 0.030(2) 0.0058(18) 0.0046(18) 0.0122(19)
C18 0.027(2) 0.050(3) 0.034(2) 0.012(2) 0.0094(19) 0.024(2)
C19 0.026(2) 0.035(2) 0.049(3) 0.0113(18) 0.013(2) 0.027(2)
C20 0.0186(19) 0.024(2) 0.039(2) 0.0076(16) 0.0103(17) 0.0142(17)
P1 0.0133(4) 0.0131(4) 0.0143(4) 0.0019(3) 0.0034(3) 0.0025(3)
C21 0.0091(15) 0.0145(16) 0.0218(18) 0.0012(13) 0.0048(14) 0.0034(14)
C22 0.0216(18) 0.0207(18) 0.0185(18) 0.0034(15) 0.0047(15) 0.0041(15)
C23 0.027(2) 0.026(2) 0.029(2) 0.0074(17) 0.0001(17) 0.0146(17)
C24 0.026(2) 0.0162(18) 0.044(3) 0.0082(16) 0.0129(19) 0.0075(17)
C25 0.028(2) 0.0206(19) 0.027(2) 0.0019(16) 0.0169(17) -0.0016(16)
C26 0.0183(18) 0.0206(18) 0.0191(18) 0.0035(14) 0.0062(15) 0.0036(14)
C27 0.0178(17) 0.0181(17) 0.0138(17) 0.0051(14) 0.0049(14) 0.0031(14)
C28 0.0219(19) 0.026(2) 0.0174(18) 0.0015(16) 0.0031(15) 0.0046(15)
C29 0.024(2) 0.028(2) 0.030(2) 0.0008(16) 0.0127(17) 0.0101(17)
C30 0.030(2) 0.030(2) 0.0212(19) 0.0132(17) 0.0126(17) 0.0109(16)
C31 0.023(2) 0.035(2) 0.0173(19) 0.0056(17) 0.0020(16) 0.0065(16)
C32 0.0185(18) 0.0231(19) 0.0218(19) 0.0020(15) 0.0036(15) 0.0060(15)
C33 0.0140(16) 0.0172(17) 0.0166(17) 0.0007(14) 0.0028(14) 0.0076(14)
C34 0.0181(18) 0.0226(19) 0.0211(19) 0.0032(15) 0.0058(15) 0.0059(15)
C35 0.023(2) 0.028(2) 0.023(2) -0.0063(16) -0.0011(16) 0.0062(16)
C36 0.0188(19) 0.037(2) 0.041(3) 0.0043(17) 0.0090(18) 0.019(2)
C37 0.0221(19) 0.029(2) 0.029(2) 0.0092(16) 0.0111(17) 0.0095(17)
C38 0.0185(18) 0.0181(18) 0.0250(19) 0.0040(14) 0.0078(15) 0.0067(15)
N5 0.0208(16) 0.0238(17) 0.0216(17) -0.0042(14) 0.0055(13) -0.0001(13)
C39 0.024(2) 0.028(2) 0.0189(19) 0.0036(17) 0.0079(16) -0.0015(16)
S1 0.0490(8) 0.0519(8) 0.0543(8) -0.0218(6) 0.0266(7) 0.0030(6)

loop_
_atom_type_symbol
_atom_type_description
_atom_type_scat_dispersion_real
_atom_type_scat_dispersion_imag
_atom_type_scat_source
C C 0.0033 0.0016 'International Tables Vol C Tables 4.2.6.8 and 6.1.1.4'
H H 0.0000 0.0000 'International Tables Vol C Tables 4.2.6.8 and 6.1.1.4'
N N 0.0061 0.0033 'International Tables Vol C Tables 4.2.6.8 and 6.1.1.4'
O O 0.0106 0.0060 'International Tables Vol C Tables 4.2.6.8 and 6.1.1.4'
P P 0.1023 0.0942 'International Tables Vol C Tables 4.2.6.8 and 6.1.1.4'
S S 0.1246 0.1234 'International Tables Vol C Tables 4.2.6.8 and 6.1.1.4'
Cu Cu 0.3201 1.2651 'International Tables Vol C Tables 4.2.6.8 and 6.1.1.4'

loop_
_geom_angle_atom_site_label_1
_geom_angle_atom_site_label_2
_geom_angle_atom_site_label_3
_geom_angle
_geom_angle_publ_flag
N2 Cu1 N3 81.56(12) y
N2 Cu1 P1 118.76(9) y
N2 Cu1 N5 110.10(13) y
N3 Cu1 P1 117.58(9) y
N3 Cu1 N5 105.80(12) y
P1 Cu1 N5 117.29(9) y
O1 N1 O2 122.5(4) ?
O1 N1 C1 120.5(4) ?
O2 N1 C1 116.9(4) ?
Cu1 N2 C9 134.3(3) y
Cu1 N2 C10 106.0(2) y
C9 N2 C10 119.7(3) y
Cu1 N3 C11 112.5(2) y
Cu1 N3 C12 129.1(3) y
C11 N3 C12 118.2(3) y
O3 N4 O4 124.0(4) ?
O3 N4 C20 118.9(3) ?
O4 N4 C20 117.1(4) ?
N1 C1 C2 115.7(4) ?
N1 C1 C6 121.6(4) ?
C2 C1 C6 122.6(4) ?
C1 C2 H2 119.9 ?
C1 C2 C3 120.2(4) ?
H2 C2 C3 119.9 ?
C2 C3 H3 120.5 ?
C2 C3 C4 119.0(4) ?
H3 C3 C4 120.5 ?
C3 C4 H4 119.7 ?
C3 C4 C5 120.5(4) ?
H4 C4 C5 119.7 ?
C4 C5 H5 118.9 ?
C4 C5 C6 122.1(4) ?
H5 C5 C6 118.9 ?
C1 C6 C5 115.6(4) ?
C1 C6 C7 126.5(4) ?
C5 C6 C7 117.9(4) ?
C6 C7 H7 118.0 ?
C6 C7 C8 124.0(4) ?
H7 C7 C8 118.0 ?
C7 C8 H8 118.8 ?
C7 C8 C9 122.4(4) ?
H8 C8 C9 118.8 ?
N2 C9 C8 122.4(3) ?
N2 C9 H9 118.8 ?
C8 C9 H9 118.8 ?
N2 C10 H10A 109.9 ?
N2 C10 H10B 109.9 ?
N2 C10 C11 109.1(3) y
H10A C10 H10B 108.3 ?
H10A C10 C11 109.9 ?
H10B C10 C11 109.9 ?
N3 C11 C10 109.3(3) y
N3 C11 H11A 109.8 ?
N3 C11 H11B 109.8 ?
C10 C11 H11A 109.8 ?
C10 C11 H11B 109.8 ?
H11A C11 H11B 108.3 ?
N3 C12 H12 119.0 ?
N3 C12 C13 122.0(3) ?
H12 C12 C13 119.0 ?
C12 C13 H13 119.0 ?
C12 C13 C14 122.0(4) ?
H13 C13 C14 119.0 ?
C13 C14 H14 117.2 ?
C13 C14 C15 125.5(4) ?
H14 C14 C15 117.2 ?
C14 C15 C16 119.7(3) ?
C14 C15 C20 124.2(4) ?
C16 C15 C20 115.9(4) ?
C15 C16 H16 119.2 ?
C15 C16 C17 121.7(4) ?
H16 C16 C17 119.2 ?
C16 C17 H17 120.0 ?
C16 C17 C18 120.0(4) ?
H17 C17 C18 120.0 ?
C17 C18 H18 119.8 ?
C17 C18 C19 120.4(4) ?
H18 C18 C19 119.8 ?
C18 C19 H19 120.6 ?
C18 C19 C20 118.8(4) ?
H19 C19 C20 120.6 ?
N4 C20 C15 119.2(4) ?
N4 C20 C19 117.6(4) ?
C15 C20 C19 123.2(4) ?
Cu1 P1 C21 112.49(11) ?
Cu1 P1 C27 114.52(12) ?
Cu1 P1 C33 118.05(12) ?
C21 P1 C27 105.11(16) ?
C21 P1 C33 102.08(15) ?
C27 P1 C33 103.01(16) ?
P1 C21 C22 116.6(3) ?
P1 C21 C26 125.0(3) ?
C22 C21 C26 118.3(3) ?
C21 C22 H22 119.4 ?
C21 C22 C23 121.1(3) ?
H22 C22 C23 119.4 ?
C22 C23 H23 120.2 ?
C22 C23 C24 119.6(4) ?
H23 C23 C24 120.2 ?
C23 C24 H24 119.9 ?
C23 C24 C25 120.2(3) ?
H24 C24 C25 119.9 ?
C24 C25 H25 119.9 ?
C24 C25 C26 120.1(3) ?
H25 C25 C26 119.9 ?
C21 C26 C25 120.6(3) ?
C21 C26 H26 119.7 ?
C25 C26 H26 119.7 ?
P1 C27 C28 118.0(3) ?
P1 C27 C32 123.8(3) ?
C28 C27 C32 118.2(3) ?
C27 C28 H28 119.6 ?
C27 C28 C29 120.8(3) ?
H28 C28 C29 119.6 ?
C28 C29 H29 119.9 ?
C28 C29 C30 120.2(4) ?
H29 C29 C30 119.9 ?
C29 C30 H30 120.2 ?
C29 C30 C31 119.6(4) ?
H30 C30 C31 120.2 ?
C30 C31 H31 119.9 ?
C30 C31 C32 120.3(4) ?
H31 C31 C32 119.9 ?
C27 C32 C31 120.9(4) ?
C27 C32 H32 119.6 ?
C31 C32 H32 119.6 ?
P1 C33 C34 122.9(3) ?
P1 C33 C38 118.4(3) ?
C34 C33 C38 118.7(3) ?
C33 C34 H34 119.8 ?
C33 C34 C35 120.3(3) ?
H34 C34 C35 119.8 ?
C34 C35 H35 119.9 ?
C34 C35 C36 120.1(4) ?
H35 C35 C36 119.9 ?
C35 C36 H36 120.2 ?
C35 C36 C37 119.5(4) ?
H36 C36 C37 120.2 ?
C36 C37 H37 119.6 ?
C36 C37 C38 120.8(4) ?
H37 C37 C38 119.6 ?
C33 C38 C37 120.5(3) ?
C33 C38 H38 119.7 ?
C37 C38 H38 119.7 ?
Cu1 N5 C39 168.7(3) y
N5 C39 S1 179.0(4) y

loop_
_geom_bond_atom_site_label_1
_geom_bond_atom_site_label_2
_geom_bond_distance
_geom_bond_publ_flag
Cu1 N2 2.109(3) y
Cu1 N3 2.067(3) y
Cu1 P1 2.2049(10) y
Cu1 N5 1.973(3) y
N1 O1 1.205(5) ?
N1 O2 1.225(5) ?
N1 C1 1.471(5) ?
N2 C9 1.272(5) y
N2 C10 1.465(5) y
O3 N4 1.225(5) ?
O4 N4 1.230(4) ?
N3 C11 1.471(5) y
N3 C12 1.273(5) y
N4 C20 1.474(5) ?
C1 C2 1.386(6) ?
C1 C6 1.398(5) ?
C2 H2 0.950 ?
C2 C3 1.374(6) ?
C3 H3 0.950 ?
C3 C4 1.383(6) ?
C4 H4 0.950 ?
C4 C5 1.385(6) ?
C5 H5 0.950 ?
C5 C6 1.399(6) ?
C6 C7 1.479(5) ?
C7 H7 0.950 ?
C7 C8 1.338(5) ?
C8 H8 0.950 ?
C8 C9 1.449(5) ?
C9 H9 0.950 ?
C10 H10A 0.990 ?
C10 H10B 0.990 ?
C10 C11 1.522(5) y
C11 H11A 0.990 ?
C11 H11B 0.990 ?
C12 H12 0.950 ?
C12 C13 1.442(5) ?
C13 H13 0.950 ?
C13 C14 1.326(5) ?
C14 H14 0.950 ?
C14 C15 1.470(5) ?
C15 C16 1.400(6) ?
C15 C20 1.399(5) ?
C16 H16 0.950 ?
C16 C17 1.390(6) ?
C17 H17 0.950 ?
C17 C18 1.380(6) ?
C18 H18 0.950 ?
C18 C19 1.374(6) ?
C19 H19 0.950 ?
C19 C20 1.386(6) ?
P1 C21 1.824(3) ?
P1 C27 1.834(4) ?
P1 C33 1.831(3) ?
C21 C22 1.391(5) ?
C21 C26 1.393(5) ?
C22 H22 0.950 ?
C22 C23 1.389(5) ?
C23 H23 0.950 ?
C23 C24 1.383(6) ?
C24 H24 0.950 ?
C24 C25 1.376(6) ?
C25 H25 0.950 ?
C25 C26 1.391(5) ?
C26 H26 0.950 ?
C27 C28 1.393(5) ?
C27 C32 1.391(5) ?
C28 H28 0.950 ?
C28 C29 1.389(5) ?
C29 H29 0.950 ?
C29 C30 1.383(6) ?
C30 H30 0.950 ?
C30 C31 1.378(6) ?
C31 H31 0.950 ?
C31 C32 1.388(5) ?
C32 H32 0.950 ?
C33 C34 1.397(5) ?
C33 C38 1.393(5) ?
C34 H34 0.950 ?
C34 C35 1.385(5) ?
C35 H35 0.950 ?
C35 C36 1.395(6) ?
C36 H36 0.950 ?
C36 C37 1.371(6) ?
C37 H37 0.950 ?
C37 C38 1.382(5) ?
C38 H38 0.950 ?
N5 C39 1.151(5) y
C39 S1 1.629(4) y

loop_
_geom_hbond_atom_site_label_D
_geom_hbond_atom_site_label_H
_geom_hbond_atom_site_label_A
_geom_hbond_site_symmetry_A
_geom_hbond_distance_DH
_geom_hbond_distance_HA
_geom_hbond_distance_DA
_geom_hbond_angle_DHA
_geom_hbond_publ_flag
C2 H2 O2 . 0.95 2.31 2.640(6) 100 y
C7 H7 O1 . 0.95 2.28 2.735(5) 109 y
C7 H7 O3 2_666 0.95 2.54 3.468(5) 165 y
C11 H11B N5 2_666 0.99 2.59 3.339(5) 133 y
C14 H14 O3 . 0.95 2.44 2.757(5) 99 y
C14 H14 O1 2_666 0.95 2.48 3.387(5) 159 y
C19 H19 O4 . 0.95 2.51 2.757(6) 95 y
C24 H24 O2 2_756 0.95 2.62 3.297(6) 129 y
C28 H28 N5 . 0.95 2.61 3.471(5) 151 y

loop_
_geom_torsion_atom_site_label_1
_geom_torsion_atom_site_label_2
_geom_torsion_atom_site_label_3
_geom_torsion_atom_site_label_4
_geom_torsion
_geom_torsion_publ_flag
O1 N1 C1 C2 -173.1(4) ?
O1 N1 C1 C6 7.7(6) ?
O2 N1 C1 C2 10.3(6) ?
O2 N1 C1 C6 -168.9(5) ?
N1 C1 C2 C3 179.3(4) ?
C6 C1 C2 C3 -1.5(6) ?
C1 C2 C3 C4 1.1(6) ?
C2 C3 C4 C5 0.0(7) ?
C3 C4 C5 C6 -0.8(7) ?
C4 C5 C6 C1 0.4(6) ?
C4 C5 C6 C7 -177.1(4) ?
N1 C1 C6 C5 179.9(4) ?
N1 C1 C6 C7 -2.8(6) ?
C2 C1 C6 C5 0.7(6) ?
C2 C1 C6 C7 178.0(4) ?
C1 C6 C7 C8 145.3(4) ?
C5 C6 C7 C8 -37.4(6) y
C6 C7 C8 C9 175.6(4) y
Cu1 N2 C9 C8 -2.2(6) ?
C10 N2 C9 C8 179.4(3) y
C7 C8 C9 N2 -174.9(4) y
Cu1 N2 C10 C11 -48.3(3) ?
C9 N2 C10 C11 130.6(4) y
Cu1 N3 C11 C10 -22.5(4) ?
C12 N3 C11 C10 161.0(3) y
N2 C10 C11 N3 47.6(4) y
Cu1 N3 C12 C13 1.0(5) ?
C11 N3 C12 C13 176.9(3) y
N3 C12 C13 C14 -178.9(4) y
C12 C13 C14 C15 -177.0(4) y
C13 C14 C15 C16 34.2(6) y
C13 C14 C15 C20 -151.9(4) ?
C14 C15 C16 C17 174.2(4) ?
C20 C15 C16 C17 -0.3(6) ?
C15 C16 C17 C18 -0.5(6) ?
C16 C17 C18 C19 0.9(6) ?
C17 C18 C19 C20 -0.5(6) ?
C18 C19 C20 N4 177.5(4) ?
C18 C19 C20 C15 -0.4(6) ?
C14 C15 C20 N4 8.7(6) ?
C14 C15 C20 C19 -173.4(4) ?
C16 C15 C20 N4 -177.1(3) ?
C16 C15 C20 C19 0.7(6) ?
O3 N4 C20 C15 31.9(5) ?
O3 N4 C20 C19 -146.1(4) ?
O4 N4 C20 C15 -149.4(4) ?
O4 N4 C20 C19 32.7(5) ?
Cu1 P1 C21 C22 33.7(3) ?
Cu1 P1 C21 C26 -147.6(3) ?
C27 P1 C21 C22 158.9(3) ?
C27 P1 C21 C26 -22.4(3) ?
C33 P1 C21 C22 -93.8(3) ?
C33 P1 C21 C26 84.9(3) ?
P1 C21 C22 C23 178.8(3) ?
C26 C21 C22 C23 0.0(5) ?
C21 C22 C23 C24 0.2(6) ?
C22 C23 C24 C25 -0.6(6) ?
C23 C24 C25 C26 0.8(6) ?
P1 C21 C26 C25 -178.4(3) ?
C22 C21 C26 C25 0.2(5) ?
C24 C25 C26 C21 -0.6(6) ?
Cu1 P1 C27 C28 29.9(3) ?
Cu1 P1 C27 C32 -147.6(3) ?
C21 P1 C27 C28 -94.0(3) ?
C21 P1 C27 C32 88.5(3) ?
C33 P1 C27 C28 159.4(3) ?
C33 P1 C27 C32 -18.1(3) ?
P1 C27 C28 C29 -177.5(3) ?
C32 C27 C28 C29 0.2(5) ?
C27 C28 C29 C30 -0.7(6) ?
C28 C29 C30 C31 0.0(6) ?
C29 C30 C31 C32 1.2(6) ?
C30 C31 C32 C27 -1.8(6) ?
P1 C27 C32 C31 178.5(3) ?
C28 C27 C32 C31 1.0(5) ?
Cu1 P1 C33 C34 -151.3(3) ?
Cu1 P1 C33 C38 28.9(3) ?
C21 P1 C33 C34 -27.4(3) ?
C21 P1 C33 C38 152.8(3) ?
C27 P1 C33 C34 81.4(3) ?
C27 P1 C33 C38 -98.4(3) ?
P1 C33 C34 C35 -179.2(3) ?
C38 C33 C34 C35 0.6(5) ?
C33 C34 C35 C36 0.7(6) ?
C34 C35 C36 C37 -1.9(6) ?
C35 C36 C37 C38 1.9(6) ?
C36 C37 C38 C33 -0.7(6) ?
P1 C33 C38 C37 179.2(3) ?
C34 C33 C38 C37 -0.5(5) ?

_cod_database_fobs_code 2019993
